data_7004035
loop_
_publ_author_name
'Herrick, Richard S.'
'Ziegler, Christopher J.'
'Jameson, Donald L.'
'Aquina, Christopher'
'\,Cetin, An\?il'
'Franklin, Brenton R.'
'Condon, Laura R.'
'Barone, Natalie'
'Lopez, Joseph'

_publ_section_title
;
 Rhenium(i) compounds bound by tripodal ligands of pyridine and
 N-methylimidazole
;
_journal_issue 27
_journal_name_full 'Dalton Transactions'
_journal_page_first 3605
_journal_page_last 3609
_journal_paper_doi 10.1039/b802170h
_journal_year 2008
_chemical_formula_sum 'C38 H27 Br N6 O9 Re2'
_chemical_formula_weight 1163.97
_chemical_name_systematic
;
?
;
_space_group_IT_number 2
_symmetry_cell_setting triclinic
_symmetry_space_group_name_Hall '-P 1'
_symmetry_space_group_name_H-M 'P -1'
_atom_sites_solution_hydrogens geom
_atom_sites_solution_primary direct
_atom_sites_solution_secondary difmap
_audit_creation_method SHELXL-97
_cell_angle_alpha 82.188(4)
_cell_angle_beta 80.868(4)
_cell_angle_gamma 70.450(4)
_cell_formula_units_Z 2
_cell_length_a 9.455(2)
_cell_length_b 13.997(3)
_cell_length_c 14.969(3)
_cell_measurement_reflns_used 4106
_cell_measurement_temperature 100(2)
_cell_measurement_theta_max 28.04
_cell_measurement_theta_min 2.30
_cell_volume 1835.8(7)
_computing_cell_refinement 'Bruker SMART'
_computing_data_collection 'Bruker SMART'
_computing_data_reduction 'Bruker SAINT'
_computing_molecular_graphics 'Bruker SHELXTL'
_computing_publication_material 'Bruker SHELXTL'
_computing_structure_refinement 'SHELXL-97 (Sheldrick, 1997)'
_computing_structure_solution 'SHELXS-97 (Sheldrick, 1990)'
_diffrn_ambient_temperature 100(2)
_diffrn_measured_fraction_theta_full 0.981
_diffrn_measured_fraction_theta_max 0.981
_diffrn_measurement_device_type 'CCD area detector'
_diffrn_measurement_method 'phi and omega scans'
_diffrn_radiation_monochromator graphite
_diffrn_radiation_source 'fine-focus sealed tube'
_diffrn_radiation_type MoK\a
_diffrn_radiation_wavelength 0.71073
_diffrn_reflns_av_R_equivalents 0.0565
_diffrn_reflns_av_sigmaI/netI 0.0894
_diffrn_reflns_limit_h_max 12
_diffrn_reflns_limit_h_min -12
_diffrn_reflns_limit_k_max 18
_diffrn_reflns_limit_k_min -18
_diffrn_reflns_limit_l_max 19
_diffrn_reflns_limit_l_min -19
_diffrn_reflns_number 16214
_diffrn_reflns_theta_full 27.00
_diffrn_reflns_theta_max 28.33
_diffrn_reflns_theta_min 1.38
_exptl_absorpt_coefficient_mu 7.742
_exptl_absorpt_correction_T_max 0.4604
_exptl_absorpt_correction_T_min 0.3397
_exptl_absorpt_correction_type multi-scan
_exptl_crystal_colour clear
_exptl_crystal_density_diffrn 2.106
_exptl_crystal_density_meas ?
_exptl_crystal_density_method .
_exptl_crystal_description block
_exptl_crystal_F_000 1108
_exptl_crystal_size_max 0.20
_exptl_crystal_size_mid 0.10
_exptl_crystal_size_min 0.10
_refine_diff_density_max 4.302
_refine_diff_density_min -3.143
_refine_diff_density_rms 0.332
_refine_ls_extinction_method none
_refine_ls_goodness_of_fit_ref 1.118
_refine_ls_hydrogen_treatment mixed
_refine_ls_matrix_type full
_refine_ls_number_parameters 513
_refine_ls_number_reflns 7853
_refine_ls_number_restraints 14
_refine_ls_restrained_S_all 1.117
_refine_ls_R_factor_all 0.0735
_refine_ls_R_factor_gt 0.0623
_refine_ls_shift/su_max 0.013
_refine_ls_shift/su_mean 0.001
_refine_ls_structure_factor_coef Fsqd
_refine_ls_weighting_details 'calc w=1/[\s^2^(Fo^2^)+(0.0328P)^2^+52.5750P] where P=(Fo^2^+2Fc^2^)/3'
_refine_ls_weighting_scheme calc
_refine_ls_wR_factor_gt 0.1509
_refine_ls_wR_factor_ref 0.1551
_reflns_number_gt 7011
_reflns_number_total 8475
_reflns_threshold_expression >2sigma(I)
_cod_data_source_file b802170h.txt
_cod_data_source_block 1-2
_cod_depositor_comments
;
The following automatic conversions were performed:
'_symmetry_cell_setting' value 'Triclinic' changed to 'triclinic'
according to '/home/saulius/struct/CIF-dictionaries/cif_core.dic'
dictionary named 'cif_core.dic' version 2.4.1 from 2010-06-29.

Automatic conversion script
Id: cif_fix_enum 1527 2010-12-29 10:47:43Z saulius 
;
_cod_original_sg_symbol_H-M P-1
_cod_database_code 7004035

loop_
_symmetry_equiv_pos_as_xyz
'x, y, z'
'-x, -y, -z'

loop_
_atom_site_label
_atom_site_type_symbol
_atom_site_fract_x
_atom_site_fract_y
_atom_site_fract_z
_atom_site_U_iso_or_equiv
_atom_site_adp_type
_atom_site_occupancy
_atom_site_symmetry_multiplicity
_atom_site_calc_flag
_atom_site_refinement_flags
_atom_site_disorder_assembly
_atom_site_disorder_group
Re1 Re 0.73825(5) 0.23410(3) 0.42344(3) 0.01154(13) Uani 1 1 d . . .
Re2 Re -0.14846(5) 0.27180(3) 0.95598(3) 0.01187(13) Uani 1 1 d . . .
Br1 Br 0.29873(14) 0.00373(10) 0.24322(9) 0.0200(3) Uani 1 1 d . . .
O1 O 1.0133(10) 0.2958(7) 0.3326(6) 0.024(2) Uani 1 1 d . . .
O2 O 0.9500(11) 0.0889(7) 0.5551(6) 0.027(2) Uani 1 1 d . . .
O3 O 0.6722(11) 0.4036(7) 0.5508(6) 0.024(2) Uani 1 1 d . . .
O4 O 0.3702(9) 0.1994(6) 0.2726(5) 0.0144(17) Uani 1 1 d . . .
H4A H 0.2866 0.2401 0.2922 0.022 Uiso 1 1 calc R . .
O5 O -0.0756(9) 0.2857(6) 0.8176(6) 0.0147(17) Uani 1 1 d . . .
O6 O -0.4908(10) 0.3589(7) 0.9487(7) 0.028(2) Uani 1 1 d . . .
O7 O -0.2052(11) 0.2789(8) 1.1622(6) 0.025(2) Uani 1 1 d . . .
O8 O -0.1769(11) 0.0572(7) 0.9715(6) 0.026(2) Uani 1 1 d . . .
O9 O 0.6956(12) 0.2400(8) 0.7373(8) 0.030(2) Uani 1 1 d D . .
N1 N 0.5872(11) 0.3410(8) 0.3337(6) 0.013(2) Uani 1 1 d . . .
N2 N 0.7598(13) 0.1307(7) 0.3226(7) 0.017(2) Uani 1 1 d . . .
N3 N 0.5425(11) 0.1846(7) 0.4760(7) 0.014(2) Uani 1 1 d . . .
N4 N 0.0980(10) 0.2217(7) 0.9463(6) 0.0113(19) Uani 1 1 d . . .
N5 N -0.1152(11) 0.4195(7) 0.9289(6) 0.0110(19) Uani 1 1 d . . .
N6 N 0.2244(12) 0.3725(8) 0.6853(7) 0.018(2) Uani 1 1 d . . .
C1 C 0.4780(14) 0.3165(9) 0.3013(8) 0.015(2) Uani 1 1 d . . .
C2 C 0.3725(15) 0.3891(10) 0.2540(9) 0.022(3) Uani 1 1 d . . .
H2 H 0.2957 0.3715 0.2329 0.026 Uiso 1 1 calc R . .
C3 C 0.3768(15) 0.4874(10) 0.2368(8) 0.020(3) Uani 1 1 d . . .
H3 H 0.3016 0.5380 0.2058 0.024 Uiso 1 1 calc R . .
C4 C 0.4910(14) 0.5110(10) 0.2650(9) 0.020(3) Uani 1 1 d . . .
H4 H 0.5002 0.5770 0.2510 0.024 Uiso 1 1 calc R . .
C5 C 0.5907(13) 0.4373(9) 0.3137(8) 0.013(2) Uani 1 1 d . . .
H5 H 0.6677 0.4546 0.3350 0.015 Uiso 1 1 calc R . .
C6 C 0.6383(12) 0.1324(9) 0.2828(7) 0.011(2) Uani 1 1 d U . .
C7 C 0.6522(13) 0.0716(9) 0.2136(8) 0.015(2) Uani 1 1 d . . .
H7 H 0.5661 0.0755 0.1863 0.019 Uiso 1 1 calc R . .
C8 C 0.7931(14) 0.0051(9) 0.1851(8) 0.016(2) Uani 1 1 d . . .
H8 H 0.8053 -0.0381 0.1387 0.019 Uiso 1 1 calc R . .
C9 C 0.9174(14) 0.0033(10) 0.2265(9) 0.022(3) Uani 1 1 d . . .
H9 H 1.0156 -0.0413 0.2086 0.026 Uiso 1 1 calc R . .
C10 C 0.8948(13) 0.0663(9) 0.2922(8) 0.012(2) Uani 1 1 d . . .
H10 H 0.9805 0.0649 0.3187 0.015 Uiso 1 1 calc R . .
C11 C 0.4467(14) 0.1759(9) 0.4214(8) 0.016(2) Uani 1 1 d . . .
C12 C 0.3302(14) 0.1377(9) 0.4544(9) 0.020(3) Uani 1 1 d . . .
H12 H 0.2671 0.1299 0.4143 0.023 Uiso 1 1 calc R . .
C13 C 0.3058(14) 0.1109(9) 0.5462(9) 0.019(3) Uani 1 1 d . . .
H13 H 0.2251 0.0852 0.5700 0.023 Uiso 1 1 calc R . .
C14 C 0.3993(14) 0.1218(10) 0.6030(9) 0.021(3) Uani 1 1 d . . .
H14 H 0.3839 0.1037 0.6665 0.025 Uiso 1 1 calc R . .
C15 C 0.5155(14) 0.1592(9) 0.5666(8) 0.017(2) Uani 1 1 d . . .
H15 H 0.5790 0.1675 0.6061 0.020 Uiso 1 1 calc R . .
C16 C 0.4818(14) 0.2049(9) 0.3192(8) 0.015(2) Uani 1 1 d . . .
C17 C 0.9099(14) 0.2719(9) 0.3667(9) 0.018(3) Uani 1 1 d . . .
C18 C 0.8667(14) 0.1405(9) 0.5056(8) 0.016(3) Uani 1 1 d . . .
C19 C 0.6963(14) 0.3373(10) 0.5062(8) 0.018(3) Uani 1 1 d . . .
C20 C 0.1647(13) 0.2559(8) 0.8656(8) 0.012(2) Uani 1 1 d . . .
C21 C 0.3217(14) 0.2285(10) 0.8481(9) 0.018(3) Uani 1 1 d . . .
H21 H 0.3689 0.2542 0.7938 0.022 Uiso 1 1 calc R . .
C22 C 0.4073(14) 0.1629(10) 0.9118(9) 0.020(3) Uani 1 1 d . . .
H22 H 0.5145 0.1407 0.8995 0.024 Uiso 1 1 calc R . .
C23 C 0.3398(14) 0.1291(9) 0.9927(9) 0.017(3) Uani 1 1 d . . .
H23 H 0.3988 0.0857 1.0371 0.020 Uiso 1 1 calc R . .
C24 C 0.1835(13) 0.1604(9) 1.0073(8) 0.012(2) Uani 1 1 d . . .
H24 H 0.1353 0.1375 1.0627 0.015 Uiso 1 1 calc R . .
C25 C -0.0202(12) 0.4287(9) 0.8527(7) 0.010(2) Uani 1 1 d . . .
C26 C 0.0117(13) 0.5176(9) 0.8242(8) 0.014(2) Uani 1 1 d . . .
H26 H 0.0854 0.5208 0.7738 0.017 Uiso 1 1 calc R . .
C27 C -0.0673(13) 0.6036(9) 0.8715(8) 0.014(2) Uani 1 1 d . . .
H27 H -0.0515 0.6670 0.8518 0.017 Uiso 1 1 calc R . .
C28 C -0.1684(14) 0.5948(10) 0.9470(8) 0.018(3) Uani 1 1 d . . .
H28 H -0.2241 0.6522 0.9795 0.022 Uiso 1 1 calc R . .
C29 C -0.1872(13) 0.5019(9) 0.9744(8) 0.016(2) Uani 1 1 d . . .
H29 H -0.2538 0.4956 1.0279 0.019 Uiso 1 1 calc R . .
C30 C 0.0987(14) 0.3449(9) 0.7059(8) 0.015(2) Uani 1 1 d . . .
C31 C 0.0158(14) 0.3375(10) 0.6406(9) 0.019(3) Uani 1 1 d . . .
H31 H -0.0711 0.3164 0.6575 0.023 Uiso 1 1 calc R . .
C32 C 0.0610(16) 0.3613(10) 0.5502(9) 0.025(3) Uani 1 1 d . . .
H32 H 0.0031 0.3590 0.5046 0.030 Uiso 1 1 calc R . .
C33 C 0.1910(16) 0.3886(10) 0.5265(9) 0.022(3) Uani 1 1 d . . .
H33 H 0.2259 0.4034 0.4647 0.026 Uiso 1 1 calc R . .
C34 C 0.2687(15) 0.3934(10) 0.5967(9) 0.021(3) Uani 1 1 d . . .
H34 H 0.3577 0.4124 0.5813 0.025 Uiso 1 1 calc R . .
C35 C 0.0441(14) 0.3258(9) 0.8070(8) 0.016(2) Uani 1 1 d . . .
C36 C -0.3616(15) 0.3260(10) 0.9514(9) 0.020(3) Uani 1 1 d . . .
C37 C -0.1858(13) 0.2725(9) 1.0826(8) 0.015(2) Uani 1 1 d U . .
C38 C -0.1657(15) 0.1378(9) 0.9666(8) 0.017(3) Uani 1 1 d . . .
H1 H 0.761(12) 0.251(12) 0.758(10) 0.03(4) Uiso 1 1 d D . .
H6 H 0.707(18) 0.182(4) 0.754(10) 0.03(5) Uiso 1 1 d D . .

loop_
_atom_site_aniso_label
_atom_site_aniso_U_11
_atom_site_aniso_U_22
_atom_site_aniso_U_33
_atom_site_aniso_U_23
_atom_site_aniso_U_13
_atom_site_aniso_U_12
Re1 0.0103(2) 0.0139(3) 0.0111(2) 0.00085(17) -0.00211(17) -0.00522(18)
Re2 0.0121(2) 0.0114(2) 0.0134(2) -0.00040(17) 0.00080(17) -0.00675(18)
Br1 0.0176(6) 0.0217(7) 0.0251(7) -0.0035(5) -0.0025(5) -0.0115(5)
O1 0.020(5) 0.034(6) 0.023(5) 0.006(4) -0.003(4) -0.018(4)
O2 0.027(5) 0.027(5) 0.026(5) 0.010(4) -0.011(4) -0.008(4)
O3 0.029(5) 0.025(5) 0.021(5) -0.012(4) 0.001(4) -0.011(4)
O4 0.008(4) 0.022(5) 0.015(4) -0.008(3) 0.004(3) -0.007(3)
O5 0.012(4) 0.016(4) 0.019(4) -0.002(3) -0.002(3) -0.007(3)
O6 0.012(5) 0.027(5) 0.046(6) -0.004(5) 0.002(4) -0.009(4)
O7 0.026(5) 0.039(6) 0.014(4) 0.004(4) 0.001(4) -0.019(4)
O8 0.035(6) 0.021(5) 0.026(5) -0.003(4) -0.002(4) -0.016(4)
O9 0.033(6) 0.020(5) 0.045(7) 0.005(5) -0.018(5) -0.015(5)
N1 0.016(5) 0.020(5) 0.005(4) -0.001(4) 0.002(4) -0.010(4)
N2 0.032(6) 0.009(5) 0.009(5) 0.003(4) 0.004(4) -0.012(4)
N3 0.009(5) 0.011(5) 0.019(5) 0.004(4) -0.004(4) 0.000(4)
N4 0.010(5) 0.013(5) 0.009(5) -0.002(4) 0.004(4) -0.004(4)
N5 0.013(5) 0.006(5) 0.012(5) 0.000(4) 0.002(4) -0.003(4)
N6 0.019(5) 0.018(6) 0.015(5) -0.003(4) 0.006(4) -0.008(4)
C1 0.017(6) 0.019(6) 0.012(6) -0.001(5) 0.001(5) -0.011(5)
C2 0.026(7) 0.021(7) 0.020(6) 0.006(5) -0.012(5) -0.009(6)
C3 0.026(7) 0.018(7) 0.015(6) 0.007(5) -0.012(5) -0.005(5)
C4 0.020(6) 0.014(6) 0.023(7) 0.004(5) -0.002(5) -0.006(5)
C5 0.012(5) 0.015(6) 0.013(5) 0.000(4) -0.006(4) -0.005(5)
C6 0.011(4) 0.014(4) 0.008(4) 0.002(3) 0.002(3) -0.007(3)
C7 0.009(5) 0.023(7) 0.015(6) 0.002(5) 0.002(4) -0.009(5)
C8 0.022(6) 0.019(6) 0.010(5) -0.004(5) 0.004(5) -0.014(5)
C9 0.014(6) 0.023(7) 0.025(7) -0.001(6) 0.000(5) -0.003(5)
C10 0.008(5) 0.012(6) 0.017(6) 0.002(4) 0.002(4) -0.004(4)
C11 0.017(6) 0.010(6) 0.018(6) 0.000(5) -0.002(5) -0.002(5)
C12 0.011(6) 0.015(6) 0.032(7) -0.007(5) 0.003(5) -0.005(5)
C13 0.014(6) 0.013(6) 0.032(7) 0.000(5) 0.001(5) -0.008(5)
C14 0.021(6) 0.020(7) 0.016(6) 0.008(5) 0.006(5) -0.006(5)
C15 0.019(6) 0.014(6) 0.015(6) 0.003(5) -0.007(5) -0.001(5)
C16 0.018(6) 0.018(6) 0.013(6) -0.010(5) -0.001(5) -0.009(5)
C17 0.014(6) 0.016(6) 0.025(7) 0.004(5) -0.008(5) -0.007(5)
C18 0.017(6) 0.016(6) 0.016(6) 0.004(5) 0.001(5) -0.009(5)
C19 0.019(6) 0.023(7) 0.008(5) 0.001(5) -0.002(5) -0.004(5)
C20 0.015(6) 0.005(5) 0.016(6) -0.001(4) 0.000(5) -0.004(4)
C21 0.018(6) 0.018(6) 0.020(6) -0.007(5) 0.000(5) -0.006(5)
C22 0.017(6) 0.016(6) 0.025(7) 0.002(5) -0.007(5) -0.003(5)
C23 0.016(6) 0.004(5) 0.028(7) -0.002(5) -0.007(5) 0.002(4)
C24 0.014(6) 0.012(6) 0.014(6) -0.005(4) -0.004(4) -0.006(5)
C25 0.006(5) 0.011(6) 0.010(5) 0.001(4) 0.000(4) 0.000(4)
C26 0.007(5) 0.015(6) 0.019(6) 0.000(5) 0.001(4) -0.002(4)
C27 0.019(6) 0.009(6) 0.021(6) 0.003(5) -0.011(5) -0.010(5)
C28 0.016(6) 0.020(7) 0.019(6) -0.007(5) -0.001(5) -0.006(5)
C29 0.012(5) 0.017(6) 0.021(6) 0.004(5) -0.003(5) -0.011(5)
C30 0.018(6) 0.010(6) 0.015(6) -0.001(5) 0.003(5) -0.004(5)
C31 0.018(6) 0.022(7) 0.020(6) -0.007(5) 0.003(5) -0.011(5)
C32 0.032(8) 0.024(7) 0.022(7) 0.007(6) -0.009(6) -0.015(6)
C33 0.030(7) 0.021(7) 0.011(6) -0.001(5) 0.003(5) -0.006(6)
C34 0.024(7) 0.018(7) 0.025(7) -0.006(5) 0.005(5) -0.013(5)
C35 0.019(6) 0.013(6) 0.019(6) 0.001(5) -0.011(5) -0.006(5)
C36 0.026(7) 0.018(7) 0.018(6) 0.002(5) 0.002(5) -0.013(5)
C37 0.010(4) 0.014(4) 0.024(4) 0.003(3) -0.002(3) -0.009(3)
C38 0.027(7) 0.010(6) 0.010(5) -0.001(4) -0.001(5) -0.002(5)

loop_
_atom_type_symbol
_atom_type_description
_atom_type_scat_dispersion_real
_atom_type_scat_dispersion_imag
_atom_type_scat_source
C C 0.0033 0.0016 'International Tables Vol C Tables 4.2.6.8 and 6.1.1.4'
H H 0.0000 0.0000 'International Tables Vol C Tables 4.2.6.8 and 6.1.1.4'
N N 0.0061 0.0033 'International Tables Vol C Tables 4.2.6.8 and 6.1.1.4'
O O 0.0106 0.0060 'International Tables Vol C Tables 4.2.6.8 and 6.1.1.4'
Br Br -0.2901 2.4595 'International Tables Vol C Tables 4.2.6.8 and 6.1.1.4'
Re Re -1.0185 7.2310 'International Tables Vol C Tables 4.2.6.8 and 6.1.1.4'

loop_
_geom_angle_atom_site_label_1
_geom_angle_atom_site_label_2
_geom_angle_atom_site_label_3
_geom_angle
_geom_angle_site_symmetry_1
_geom_angle_site_symmetry_3
_geom_angle_publ_flag
C17 Re1 C18 88.0(5) . . ?
C17 Re1 C19 88.8(5) . . ?
C18 Re1 C19 88.5(5) . . ?
C17 Re1 N1 93.4(4) . . ?
C18 Re1 N1 178.3(4) . . ?
C19 Re1 N1 90.5(4) . . ?
C17 Re1 N2 93.6(5) . . ?
C18 Re1 N2 98.5(5) . . ?
C19 Re1 N2 172.6(5) . . ?
N1 Re1 N2 82.4(4) . . ?
C17 Re1 N3 174.4(5) . . ?
C18 Re1 N3 94.2(4) . . ?
C19 Re1 N3 96.4(5) . . ?
N1 Re1 N3 84.5(3) . . ?
N2 Re1 N3 81.0(4) . . ?
C37 Re2 C36 88.6(5) . . ?
C37 Re2 C38 89.6(5) . . ?
C36 Re2 C38 88.4(5) . . ?
C37 Re2 O5 168.4(4) . . ?
C36 Re2 O5 98.9(4) . . ?
C38 Re2 O5 99.3(4) . . ?
C37 Re2 N5 96.4(4) . . ?
C36 Re2 N5 94.0(4) . . ?
C38 Re2 N5 173.5(4) . . ?
O5 Re2 N5 74.4(3) . . ?
C37 Re2 N4 96.8(4) . . ?
C36 Re2 N4 173.1(4) . . ?
C38 Re2 N4 95.8(5) . . ?
O5 Re2 N4 75.1(3) . . ?
N5 Re2 N4 81.3(4) . . ?
C35 O5 Re2 107.3(7) . . ?
C5 N1 C1 117.4(10) . . ?
C5 N1 Re1 120.7(8) . . ?
C1 N1 Re1 121.7(8) . . ?
C10 N2 C6 116.8(10) . . ?
C10 N2 Re1 121.5(9) . . ?
C6 N2 Re1 121.6(8) . . ?
C11 N3 C15 117.8(10) . . ?
C11 N3 Re1 122.5(8) . . ?
C15 N3 Re1 119.7(8) . . ?
C24 N4 C20 120.1(10) . . ?
C24 N4 Re2 126.7(8) . . ?
C20 N4 Re2 113.1(7) . . ?
C29 N5 C25 118.6(10) . . ?
C29 N5 Re2 127.0(8) . . ?
C25 N5 Re2 114.2(7) . . ?
C30 N6 C34 117.5(11) . . ?
N1 C1 C2 120.4(11) . . ?
N1 C1 C16 116.9(10) . . ?
C2 C1 C16 122.7(11) . . ?
C1 C2 C3 120.7(12) . . ?
C4 C3 C2 119.1(12) . . ?
C5 C4 C3 118.2(12) . . ?
N1 C5 C4 124.1(11) . . ?
N2 C6 C7 122.3(11) . . ?
N2 C6 C16 116.9(10) . . ?
C7 C6 C16 120.8(10) . . ?
C8 C7 C6 119.2(11) . . ?
C7 C8 C9 118.2(11) . . ?
C10 C9 C8 118.9(12) . . ?
N2 C10 C9 124.6(11) . . ?
N3 C11 C12 122.0(11) . . ?
N3 C11 C16 116.2(10) . . ?
C12 C11 C16 121.7(11) . . ?
C11 C12 C13 119.4(12) . . ?
C14 C13 C12 119.5(11) . . ?
C13 C14 C15 119.0(12) . . ?
N3 C15 C14 122.3(12) . . ?
O4 C16 C11 110.1(10) . . ?
O4 C16 C1 104.8(10) . . ?
C11 C16 C1 111.1(9) . . ?
O4 C16 C6 110.6(9) . . ?
C11 C16 C6 109.4(10) . . ?
C1 C16 C6 110.7(10) . . ?
O1 C17 Re1 179.3(12) . . ?
O2 C18 Re1 175.1(11) . . ?
O3 C19 Re1 175.4(11) . . ?
N4 C20 C21 120.1(11) . . ?
N4 C20 C35 110.7(10) . . ?
C21 C20 C35 129.2(11) . . ?
C22 C21 C20 118.5(12) . . ?
C23 C22 C21 121.1(12) . . ?
C22 C23 C24 118.0(11) . . ?
N4 C24 C23 122.2(11) . . ?
N5 C25 C26 122.1(11) . . ?
N5 C25 C35 110.4(9) . . ?
C26 C25 C35 127.6(10) . . ?
C25 C26 C27 118.3(11) . . ?
C28 C27 C26 119.1(11) . . ?
C29 C28 C27 119.0(12) . . ?
N5 C29 C28 122.6(11) . . ?
N6 C30 C31 122.7(11) . . ?
N6 C30 C35 117.4(11) . . ?
C31 C30 C35 119.8(11) . . ?
C30 C31 C32 119.1(12) . . ?
C31 C32 C33 119.7(12) . . ?
C32 C33 C34 117.4(12) . . ?
N6 C34 C33 123.5(12) . . ?
O5 C35 C20 107.9(9) . . ?
O5 C35 C30 110.8(10) . . ?
C20 C35 C30 116.0(10) . . ?
O5 C35 C25 105.9(10) . . ?
C20 C35 C25 105.2(9) . . ?
C30 C35 C25 110.4(9) . . ?
O6 C36 Re2 179.9(15) . . ?
O7 C37 Re2 175.0(10) . . ?
O8 C38 Re2 178.7(11) . . ?

loop_
_geom_bond_atom_site_label_1
_geom_bond_atom_site_label_2
_geom_bond_distance
_geom_bond_site_symmetry_2
_geom_bond_publ_flag
Re1 C17 1.910(12) . ?
Re1 C18 1.918(12) . ?
Re1 C19 1.931(13) . ?
Re1 N1 2.171(10) . ?
Re1 N2 2.171(10) . ?
Re1 N3 2.185(10) . ?
Re2 C37 1.872(13) . ?
Re2 C36 1.910(14) . ?
Re2 C38 1.919(12) . ?
Re2 O5 2.081(8) . ?
Re2 N5 2.169(9) . ?
Re2 N4 2.184(9) . ?
O1 C17 1.159(15) . ?
O2 C18 1.161(15) . ?
O3 C19 1.156(15) . ?
O4 C16 1.380(14) . ?
O5 C35 1.403(14) . ?
O6 C36 1.158(16) . ?
O7 C37 1.187(15) . ?
O8 C38 1.161(15) . ?
N1 C5 1.351(15) . ?
N1 C1 1.364(15) . ?
N2 C10 1.344(15) . ?
N2 C6 1.367(16) . ?
N3 C11 1.356(16) . ?
N3 C15 1.360(15) . ?
N4 C24 1.334(15) . ?
N4 C20 1.375(14) . ?
N5 C29 1.341(16) . ?
N5 C25 1.354(14) . ?
N6 C30 1.347(16) . ?
N6 C34 1.350(16) . ?
C1 C2 1.370(17) . ?
C1 C16 1.538(17) . ?
C2 C3 1.377(18) . ?
C3 C4 1.369(18) . ?
C4 C5 1.359(17) . ?
C6 C7 1.391(17) . ?
C6 C16 1.551(16) . ?
C7 C8 1.386(17) . ?
C8 C9 1.404(17) . ?
C9 C10 1.356(18) . ?
C11 C12 1.377(17) . ?
C11 C16 1.541(16) . ?
C12 C13 1.378(18) . ?
C13 C14 1.375(19) . ?
C14 C15 1.377(17) . ?
C20 C21 1.394(16) . ?
C20 C35 1.537(16) . ?
C21 C22 1.384(17) . ?
C22 C23 1.378(18) . ?
C23 C24 1.384(16) . ?
C25 C26 1.374(16) . ?
C25 C35 1.569(16) . ?
C26 C27 1.403(17) . ?
C27 C28 1.379(17) . ?
C28 C29 1.369(17) . ?
C30 C31 1.381(17) . ?
C30 C35 1.536(16) . ?
C31 C32 1.382(18) . ?
C32 C33 1.387(19) . ?
C33 C34 1.396(19) . ?
